data_2235737
loop_
_publ_author_name
'Cha, Joo Hwan'
'Cho, Yong Seo'
'Lee, Jae Kyun'
'Park, Junghwan'
'Sato, Hiroyasu'

_publ_section_title
;
 2,2'-[(<i>E</i>)-3-(4-Nitrophenyl)prop-2-ene-1,1-diyl]bis(3-hydroxy-5,5-dimethylcyclohex-2-en-1-one)
;
_journal_coeditor_code BH2444
_journal_issue 8
_journal_name_full 'Acta Crystallographica Section E'
_journal_page_first o2510
_journal_paper_doi 10.1107/S1600536812032242
_journal_volume 68
_journal_year 2012
_chemical_formula_iupac 'C25 H29 N O6'
_chemical_formula_moiety 'C25 H29 N O6'
_chemical_formula_sum 'C25 H29 N O6'
_chemical_formula_weight 439.51
_chemical_name_systematic
;
2,2'-[(<i>E</i>)-3-(4-Nitrophenyl)prop-2-ene-1,1-diyl]bis(3-hydroxy-5,5-
dimethylcyclohex-2-en-1-one)
;
_space_group_IT_number 15
_symmetry_cell_setting monoclinic
_symmetry_space_group_name_Hall '-C 2yc'
_symmetry_space_group_name_H-M 'C 1 2/c 1'
_atom_sites_solution_hydrogens geom
_atom_sites_solution_primary direct
_atom_sites_solution_secondary difmap
_cell_angle_alpha 90.0000
_cell_angle_beta 119.7359(13)
_cell_angle_gamma 90.0000
_cell_formula_units_Z 8
_cell_length_a 25.0742(13)
_cell_length_b 10.2759(5)
_cell_length_c 20.7156(9)
_cell_measurement_reflns_used 13620
_cell_measurement_temperature 296
_cell_measurement_theta_max 27.47
_cell_measurement_theta_min 3.15
_cell_volume 4634.7(4)
_computing_cell_refinement 'RAPID-AUTO (Rigaku, 2006)'
_computing_data_collection 'RAPID-AUTO (Rigaku, 2006)'
_computing_data_reduction 'RAPID-AUTO (Rigaku, 2006)'
_computing_molecular_graphics 'CrystalStructure (Rigaku, 2010)'
_computing_publication_material 'CrystalStructure (Rigaku, 2010)'
_computing_structure_refinement 'SHELXL97 (Sheldrick, 2008)'
_computing_structure_solution 'Il Milione (Burla <i>et al.</i>, 2007)'
_diffrn_ambient_temperature 296
_diffrn_detector_area_resol_mean 10.000
_diffrn_measured_fraction_theta_full 0.991
_diffrn_measured_fraction_theta_max 0.991
_diffrn_measurement_device_type 'Rigaku R-AXIS RAPID'
_diffrn_measurement_method \w
_diffrn_radiation_type 'Mo K\a'
_diffrn_radiation_wavelength 0.71075
_diffrn_reflns_av_R_equivalents 0.0319
_diffrn_reflns_limit_h_max 32
_diffrn_reflns_limit_h_min -32
_diffrn_reflns_limit_k_max 13
_diffrn_reflns_limit_k_min -13
_diffrn_reflns_limit_l_max 26
_diffrn_reflns_limit_l_min -26
_diffrn_reflns_number 22032
_diffrn_reflns_theta_full 27.47
_diffrn_reflns_theta_max 27.47
_diffrn_standards_number 0
_exptl_absorpt_coefficient_mu 0.090
_exptl_absorpt_correction_T_max 0.991
_exptl_absorpt_correction_T_min 0.792
_exptl_absorpt_correction_type multi-scan
_exptl_absorpt_process_details '(ABSCOR; Rigaku, 1995)'
_exptl_crystal_colour colourless
_exptl_crystal_density_diffrn 1.260
_exptl_crystal_density_method 'not measured'
_exptl_crystal_description block
_exptl_crystal_F_000 1872.00
_exptl_crystal_size_max 0.300
_exptl_crystal_size_mid 0.100
_exptl_crystal_size_min 0.100
_refine_diff_density_max 0.180
_refine_diff_density_min -0.220
_refine_ls_extinction_method none
_refine_ls_goodness_of_fit_ref 1.057
_refine_ls_hydrogen_treatment constr
_refine_ls_number_constraints 0
_refine_ls_number_parameters 303
_refine_ls_number_reflns 5269
_refine_ls_number_restraints 0
_refine_ls_R_factor_gt 0.0423
_refine_ls_shift/su_max 0.000
_refine_ls_structure_factor_coef Fsqd
_refine_ls_weighting_details 'w = 1/[\s^2^(Fo^2^)+(0.0717P)^2^] where P=(Fo^2^+2Fc^2^)/3'
_refine_ls_weighting_scheme calc
_refine_ls_wR_factor_ref 0.1349
_reflns_number_gt 2991
_reflns_number_total 5269
_reflns_threshold_expression F^2^>2\s(F^2^)
_cod_data_source_file bh2444.cif
_cod_data_source_block I
_cod_original_sg_symbol_H-M 'C 2/c'
_cod_database_code 2235737
_cod_database_fobs_code 2235737

loop_
_symmetry_equiv_pos_site_id
_symmetry_equiv_pos_as_xyz
1 +X,+Y,+Z
2 -X,+Y,1/2-Z
3 -X,-Y,-Z
4 +X,-Y,1/2+Z
5 1/2+X,1/2+Y,+Z
6 1/2-X,1/2+Y,1/2-Z
7 1/2-X,1/2-Y,-Z
8 1/2+X,1/2-Y,1/2+Z

loop_
_atom_site_type_symbol
_atom_site_label
_atom_site_fract_x
_atom_site_fract_y
_atom_site_fract_z
_atom_site_U_iso_or_equiv
_atom_site_adp_type
_atom_site_calc_flag
_atom_site_refinement_flags
_atom_site_occupancy
_atom_site_symmetry_multiplicity
O O1 0.02930(5) 0.13724(12) 0.14367(7) 0.0573(4) Uani d . 1.0 8
O O2 0.23893(5) 0.11823(12) 0.13709(7) 0.0589(4) Uani d . 1.0 8
O O3 0.21928(5) 0.31987(12) 0.20295(6) 0.0603(4) Uani d . 1.0 8
O O4 0.05837(6) -0.07857(13) 0.10323(7) 0.0643(4) Uani d . 1.0 8
O O5 0.15275(12) -0.42718(19) 0.52346(12) 0.1368(9) Uani d . 1.0 8
O O6 0.06819(10) -0.3408(3) 0.50333(10) 0.1206(8) Uani d . 1.0 8
N N1 0.11093(11) -0.34889(18) 0.49193(9) 0.0768(6) Uani d . 1.0 8
C C1 0.10440(7) -0.07296(17) 0.09272(8) 0.0491(4) Uani d . 1.0 8
C C2 0.10272(8) -0.16048(19) 0.03373(9) 0.0578(5) Uani d . 1.0 8
C C3 0.16465(8) -0.18324(17) 0.03870(8) 0.0513(5) Uani d . 1.0 8
C C4 0.19570(8) -0.05109(17) 0.04924(9) 0.0512(4) Uani d . 1.0 8
C C5 0.19625(7) 0.02967(16) 0.10971(8) 0.0446(4) Uani d . 1.0 8
C C6 0.15405(7) 0.01186(15) 0.13362(8) 0.0429(4) Uani d . 1.0 8
C C7 0.16143(7) 0.08327(15) 0.20220(7) 0.0422(4) Uani d . 1.0 8
C C8 0.13044(7) 0.21521(15) 0.18834(7) 0.0422(4) Uani d . 1.0 8
C C9 0.06831(7) 0.23269(16) 0.16367(8) 0.0476(4) Uani d . 1.0 8
C C10 0.04089(8) 0.36434(18) 0.15737(10) 0.0597(5) Uani d . 1.0 8
C C11 0.08671(9) 0.46759(18) 0.20644(9) 0.0571(5) Uani d . 1.0 8
C C12 0.14051(9) 0.46117(17) 0.19166(10) 0.0582(5) Uani d . 1.0 8
C C13 0.16543(8) 0.32739(16) 0.19520(8) 0.0474(4) Uani d . 1.0 8
C C14 0.15201(7) -0.00807(17) 0.25298(8) 0.0458(4) Uani d . 1.0 8
C C15 0.12608(8) 0.01416(17) 0.29326(8) 0.0478(4) Uani d . 1.0 8
C C16 0.12309(7) -0.08092(15) 0.34496(7) 0.0429(4) Uani d . 1.0 8
C C17 0.16846(8) -0.17428(17) 0.38157(9) 0.0536(5) Uani d . 1.0 8
C C18 0.16503(9) -0.26281(17) 0.42933(9) 0.0566(5) Uani d . 1.0 8
C C19 0.11526(8) -0.25652(16) 0.44083(8) 0.0503(5) Uani d . 1.0 8
C C20 0.06988(8) -0.16539(17) 0.40619(9) 0.0536(5) Uani d . 1.0 8
C C21 0.07438(8) -0.07802(17) 0.35877(8) 0.0502(4) Uani d . 1.0 8
C C22 0.20484(10) -0.27305(19) 0.10411(10) 0.0673(6) Uani d . 1.0 8
C C23 0.15459(10) -0.2466(2) -0.03369(10) 0.0694(6) Uani d . 1.0 8
C C24 0.10892(10) 0.4410(2) 0.28900(10) 0.0713(6) Uani d . 1.0 8
C C25 0.05730(12) 0.6024(2) 0.18634(14) 0.0861(7) Uani d . 1.0 8
H H1 0.0449 0.0712 0.1380 0.0688 Uiso calc R 1.0 8
H H2A 0.0749 -0.1232 -0.0145 0.0694 Uiso calc R 1.0 8
H H2B 0.0860 -0.2440 0.0366 0.0694 Uiso calc R 1.0 8
H H2 0.2324 0.1681 0.1633 0.0707 Uiso calc R 1.0 8
H H4A 0.2377 -0.0648 0.0605 0.0615 Uiso calc R 1.0 8
H H4B 0.1747 -0.0032 0.0029 0.0615 Uiso calc R 1.0 8
H H7 0.2053 0.1039 0.2303 0.0506 Uiso calc R 1.0 8
H H10A 0.0087 0.3576 0.1703 0.0716 Uiso calc R 1.0 8
H H10B 0.0220 0.3926 0.1060 0.0716 Uiso calc R 1.0 8
H H12A 0.1274 0.4972 0.1428 0.0698 Uiso calc R 1.0 8
H H12B 0.1734 0.5157 0.2277 0.0698 Uiso calc R 1.0 8
H H14 0.1691 -0.0914 0.2554 0.0635 Uiso calc R 1.0 8
H H15 0.1059 0.0960 0.2895 0.0615 Uiso calc R 1.0 8
H H17 0.2019 -0.1770 0.3736 0.0643 Uiso calc R 1.0 8
H H18 0.1955 -0.3253 0.4533 0.0680 Uiso calc R 1.0 8
H H20 0.0367 -0.1626 0.4145 0.0643 Uiso calc R 1.0 8
H H21 0.0439 -0.0154 0.3354 0.0603 Uiso calc R 1.0 8
H H22A 0.2102 -0.2355 0.1494 0.0808 Uiso calc R 1.0 8
H H22B 0.2442 -0.2835 0.1075 0.0808 Uiso calc R 1.0 8
H H22C 0.1853 -0.3564 0.0964 0.0808 Uiso calc R 1.0 8
H H23A 0.1935 -0.2582 -0.0314 0.0833 Uiso calc R 1.0 8
H H23B 0.1289 -0.1914 -0.0750 0.0833 Uiso calc R 1.0 8
H H23C 0.1351 -0.3296 -0.0399 0.0833 Uiso calc R 1.0 8
H H24A 0.1293 0.3581 0.3027 0.0856 Uiso calc R 1.0 8
H H24B 0.0743 0.4401 0.2970 0.0856 Uiso calc R 1.0 8
H H24C 0.1370 0.5081 0.3188 0.0856 Uiso calc R 1.0 8
H H25A 0.0422 0.6188 0.1345 0.1034 Uiso calc R 1.0 8
H H25B 0.0873 0.6670 0.2155 0.1034 Uiso calc R 1.0 8
H H25C 0.0239 0.6062 0.1964 0.1034 Uiso calc R 1.0 8

loop_
_atom_site_aniso_label
_atom_site_aniso_U_11
_atom_site_aniso_U_22
_atom_site_aniso_U_33
_atom_site_aniso_U_12
_atom_site_aniso_U_13
_atom_site_aniso_U_23
O1 0.0389(7) 0.0618(8) 0.0668(7) -0.0098(6) 0.0228(6) -0.0031(7)
O2 0.0524(7) 0.0634(8) 0.0726(8) -0.0149(6) 0.0397(6) -0.0106(6)
O3 0.0472(8) 0.0684(8) 0.0680(8) -0.0200(6) 0.0306(6) -0.0070(6)
O4 0.0494(7) 0.0801(9) 0.0723(8) -0.0236(7) 0.0370(6) -0.0191(7)
O5 0.213(3) 0.0915(14) 0.1371(16) 0.0556(15) 0.1105(17) 0.0667(13)
O6 0.1199(16) 0.1614(19) 0.0983(12) -0.0118(14) 0.0677(12) 0.0483(12)
N1 0.1114(16) 0.0632(11) 0.0575(10) -0.0026(11) 0.0432(11) 0.0125(9)
C1 0.0442(10) 0.0600(11) 0.0435(9) -0.0092(8) 0.0220(7) -0.0014(8)
C2 0.0568(11) 0.0677(12) 0.0465(9) -0.0152(9) 0.0238(8) -0.0105(9)
C3 0.0588(11) 0.0542(10) 0.0410(8) -0.0016(9) 0.0247(8) 0.0001(8)
C4 0.0555(11) 0.0569(11) 0.0507(9) 0.0006(9) 0.0335(8) 0.0045(8)
C5 0.0408(9) 0.0482(9) 0.0448(8) -0.0044(8) 0.0213(7) 0.0032(7)
C6 0.0377(9) 0.0525(10) 0.0386(8) -0.0072(7) 0.0191(7) -0.0003(7)
C7 0.0350(8) 0.0535(10) 0.0386(8) -0.0079(7) 0.0187(6) -0.0014(7)
C8 0.0372(9) 0.0527(10) 0.0350(8) -0.0070(7) 0.0166(7) -0.0004(7)
C9 0.0422(9) 0.0573(10) 0.0409(8) -0.0061(8) 0.0187(7) 0.0024(8)
C10 0.0501(11) 0.0646(12) 0.0596(10) 0.0049(9) 0.0237(9) 0.0064(9)
C11 0.0635(12) 0.0546(11) 0.0538(10) 0.0007(9) 0.0296(9) 0.0021(8)
C12 0.0665(12) 0.0533(11) 0.0551(10) -0.0117(9) 0.0305(9) -0.0021(8)
C13 0.0474(10) 0.0560(11) 0.0388(8) -0.0128(8) 0.0213(7) -0.0040(7)
C14 0.0463(10) 0.0507(10) 0.0422(8) 0.0000(8) 0.0234(7) 0.0017(7)
C15 0.0520(10) 0.0490(10) 0.0479(9) 0.0046(8) 0.0289(8) 0.0032(8)
C16 0.0466(9) 0.0473(9) 0.0380(8) 0.0043(8) 0.0233(7) 0.0001(7)
C17 0.0537(10) 0.0630(11) 0.0550(9) 0.0118(9) 0.0352(8) 0.0002(9)
C18 0.0657(12) 0.0516(10) 0.0509(10) 0.0215(9) 0.0275(9) 0.0073(8)
C19 0.0658(12) 0.0455(9) 0.0414(9) -0.0016(9) 0.0280(8) 0.0019(7)
C20 0.0482(10) 0.0657(12) 0.0531(9) 0.0010(9) 0.0299(8) 0.0060(9)
C21 0.0471(10) 0.0577(10) 0.0502(9) 0.0113(8) 0.0274(8) 0.0117(8)
C22 0.0855(15) 0.0578(12) 0.0558(11) 0.0031(10) 0.0329(10) 0.0036(9)
C23 0.0862(15) 0.0716(13) 0.0548(11) -0.0024(11) 0.0384(10) -0.0098(9)
C24 0.0857(15) 0.0758(14) 0.0627(11) 0.0009(12) 0.0445(11) -0.0050(10)
C25 0.0941(17) 0.0654(14) 0.0990(16) 0.0138(12) 0.0481(14) 0.0090(12)

loop_
_atom_type_symbol
_atom_type_description
_atom_type_scat_dispersion_real
_atom_type_scat_dispersion_imag
_atom_type_scat_source
C C 0.0033 0.0016
;
International Tables for Crystallography
(1992, Vol. C, Tables 4.2.6.8 and 6.1.1.4)
;
H H 0.0000 0.0000
;
International Tables for Crystallography
(1992, Vol. C, Table 6.1.1.4)
;
N N 0.0061 0.0033
;
International Tables for Crystallography
(1992, Vol. C, Tables 4.2.6.8 and 6.1.1.4)
;
O O 0.0106 0.0060
;
International Tables for Crystallography
(1992, Vol. C, Tables 4.2.6.8 and 6.1.1.4)
;

loop_
_geom_angle_atom_site_label_1
_geom_angle_atom_site_label_2
_geom_angle_atom_site_label_3
_geom_angle
_geom_angle_publ_flag
O5 N1 O6 123.3(3) no
O5 N1 C19 117.5(3) no
O6 N1 C19 119.2(2) no
O4 C1 C2 116.67(15) no
O4 C1 C6 121.97(17) no
C2 C1 C6 121.36(18) no
C1 C2 C3 114.91(13) no
C2 C3 C4 107.69(16) no
C2 C3 C22 110.71(18) no
C2 C3 C23 109.32(14) no
C4 C3 C22 110.14(13) no
C4 C3 C23 109.97(18) no
C22 C3 C23 109.00(16) no
C3 C4 C5 113.91(18) no
O2 C5 C4 114.63(18) no
O2 C5 C6 123.06(17) no
C4 C5 C6 122.30(15) no
C1 C6 C5 118.10(16) no
C1 C6 C7 121.38(18) no
C5 C6 C7 120.52(14) no
C6 C7 C8 116.04(11) no
C6 C7 C14 111.11(14) no
C8 C7 C14 116.35(17) no
C7 C8 C9 124.09(15) no
C7 C8 C13 118.42(16) no
C9 C8 C13 117.30(15) no
O1 C9 C8 123.30(16) no
O1 C9 C10 114.50(15) no
C8 C9 C10 122.19(15) no
C9 C10 C11 114.23(14) no
C10 C11 C12 106.57(17) no
C10 C11 C24 110.82(18) no
C10 C11 C25 110.34(15) no
C12 C11 C24 110.30(16) no
C12 C11 C25 109.9(2) no
C24 C11 C25 108.9(2) no
C11 C12 C13 114.78(18) no
O3 C13 C8 121.81(16) no
O3 C13 C12 116.75(17) no
C8 C13 C12 121.42(19) no
C7 C14 C15 129.33(17) no
C14 C15 C16 124.52(17) no
C15 C16 C17 121.95(19) no
C15 C16 C21 120.11(15) no
C17 C16 C21 117.94(17) no
C16 C17 C18 121.4(2) no
C17 C18 C19 118.41(17) no
N1 C19 C18 119.38(17) no
N1 C19 C20 118.8(2) no
C18 C19 C20 121.85(18) no
C19 C20 C21 118.6(2) no
C16 C21 C20 121.73(16) no
C9 O1 H1 109.478 no
C5 O2 H2 109.479 no
C1 C2 H2A 108.549 no
C1 C2 H2B 108.544 no
C3 C2 H2A 108.531 no
C3 C2 H2B 108.542 no
H2A C2 H2B 107.531 no
C3 C4 H4A 108.773 no
C3 C4 H4B 108.780 no
C5 C4 H4A 108.765 no
C5 C4 H4B 108.768 no
H4A C4 H4B 107.669 no
C6 C7 H7 103.784 no
C8 C7 H7 103.783 no
C14 C7 H7 103.786 no
C9 C10 H10A 108.695 no
C9 C10 H10B 108.693 no
C11 C10 H10A 108.702 no
C11 C10 H10B 108.695 no
H10A C10 H10B 107.630 no
C11 C12 H12A 108.576 no
C11 C12 H12B 108.569 no
C13 C12 H12A 108.568 no
C13 C12 H12B 108.570 no
H12A C12 H12B 107.553 no
C7 C14 H14 112.040 no
C15 C14 H14 118.601 no
C14 C15 H15 120.557 no
C16 C15 H15 114.895 no
C16 C17 H17 119.287 no
C18 C17 H17 119.274 no
C17 C18 H18 120.800 no
C19 C18 H18 120.787 no
C19 C20 H20 120.693 no
C21 C20 H20 120.686 no
C16 C21 H21 119.148 no
C20 C21 H21 119.119 no
C3 C22 H22A 109.474 no
C3 C22 H22B 109.469 no
C3 C22 H22C 109.474 no
H22A C22 H22B 109.479 no
H22A C22 H22C 109.464 no
H22B C22 H22C 109.468 no
C3 C23 H23A 109.477 no
C3 C23 H23B 109.471 no
C3 C23 H23C 109.481 no
H23A C23 H23B 109.471 no
H23A C23 H23C 109.467 no
H23B C23 H23C 109.459 no
C11 C24 H24A 109.465 no
C11 C24 H24B 109.466 no
C11 C24 H24C 109.468 no
H24A C24 H24B 109.472 no
H24A C24 H24C 109.473 no
H24B C24 H24C 109.484 no
C11 C25 H25A 109.468 no
C11 C25 H25B 109.480 no
C11 C25 H25C 109.465 no
H25A C25 H25B 109.484 no
H25A C25 H25C 109.463 no
H25B C25 H25C 109.469 no

loop_
_geom_bond_atom_site_label_1
_geom_bond_atom_site_label_2
_geom_bond_distance
_geom_bond_publ_flag
O1 C9 1.299(2) no
O2 C5 1.301(2) no
O3 C13 1.281(3) no
O4 C1 1.278(3) no
O5 N1 1.222(3) no
O6 N1 1.209(4) no
N1 C19 1.465(3) no
C1 C2 1.501(3) no
C1 C6 1.407(2) no
C2 C3 1.523(3) no
C3 C4 1.526(3) no
C3 C22 1.533(3) no
C3 C23 1.536(3) no
C4 C5 1.497(3) no
C5 C6 1.385(3) no
C6 C7 1.527(3) no
C7 C8 1.518(3) no
C7 C14 1.513(3) no
C8 C9 1.389(3) no
C8 C13 1.412(3) no
C9 C10 1.494(3) no
C10 C11 1.523(3) no
C11 C12 1.526(4) no
C11 C24 1.538(3) no
C11 C25 1.527(3) no
C12 C13 1.497(3) no
C14 C15 1.307(3) no
C15 C16 1.479(3) no
C16 C17 1.391(3) no
C16 C21 1.386(3) no
C17 C18 1.378(3) no
C18 C19 1.383(4) no
C19 C20 1.370(3) no
C20 C21 1.376(3) no
O1 H1 0.820 no
O2 H2 0.820 no
C2 H2A 0.970 no
C2 H2B 0.970 no
C4 H4A 0.970 no
C4 H4B 0.970 no
C7 H7 0.980 no
C10 H10A 0.970 no
C10 H10B 0.970 no
C12 H12A 0.970 no
C12 H12B 0.970 no
C14 H14 0.947 no
C15 H15 0.965 no
C17 H17 0.930 no
C18 H18 0.930 no
C20 H20 0.930 no
C21 H21 0.930 no
C22 H22A 0.960 no
C22 H22B 0.960 no
C22 H22C 0.960 no
C23 H23A 0.960 no
C23 H23B 0.960 no
C23 H23C 0.960 no
C24 H24A 0.960 no
C24 H24B 0.960 no
C24 H24C 0.960 no
C25 H25A 0.960 no
C25 H25B 0.960 no
C25 H25C 0.960 no

loop_
_geom_hbond_atom_site_label_D
_geom_hbond_atom_site_label_H
_geom_hbond_atom_site_label_A
_geom_hbond_site_symmetry_A
_geom_hbond_distance_DH
_geom_hbond_distance_HA
_geom_hbond_distance_DA
_geom_hbond_angle_DHA
_geom_hbond_publ_flag
O1 H1 O4 . 0.820 1.801 2.599(2) 164.1 yes
O2 H2 O3 . 0.820 1.866 2.658(2) 161.8 yes
C20 H20 O4 2_555 0.930 2.3864 3.248(3) 154.0 yes
C22 H22C O5 4_544 0.960 2.5831 3.438(3) 148.0 yes

loop_
_geom_torsion_atom_site_label_1
_geom_torsion_atom_site_label_2
_geom_torsion_atom_site_label_3
_geom_torsion_atom_site_label_4
_geom_torsion
_geom_torsion_publ_flag
O5 N1 C19 C18 1.2(3) no
O5 N1 C19 C20 -178.30(16) no
O6 N1 C19 C18 178.05(16) no
O6 N1 C19 C20 -1.4(3) no
O4 C1 C2 C3 -161.78(13) no
O4 C1 C6 C5 -168.20(13) no
O4 C1 C6 C7 11.5(3) no
C2 C1 C6 C5 11.1(2) no
C2 C1 C6 C7 -169.26(13) no
C6 C1 C2 C3 18.9(3) no
C1 C2 C3 C4 -47.49(18) no
C1 C2 C3 C22 72.96(18) no
C1 C2 C3 C23 -166.95(14) no
C2 C3 C4 C5 49.48(15) no
C22 C3 C4 C5 -71.3(2) no
C23 C3 C4 C5 168.51(13) no
C3 C4 C5 O2 157.31(12) no
C3 C4 C5 C6 -23.43(19) no
O2 C5 C6 C1 170.53(12) no
O2 C5 C6 C7 -9.1(2) no
C4 C5 C6 C1 -8.7(2) no
C4 C5 C6 C7 171.66(12) no
C1 C6 C7 C8 -89.53(18) no
C1 C6 C7 C14 46.37(17) no
C5 C6 C7 C8 90.12(17) no
C5 C6 C7 C14 -133.98(14) no
C6 C7 C8 C9 80.5(2) no
C6 C7 C8 C13 -94.32(15) no
C6 C7 C14 C15 -143.57(14) no
C8 C7 C14 C15 -7.82(19) no
C14 C7 C8 C9 -53.05(17) no
C14 C7 C8 C13 132.10(13) no
C7 C8 C9 O1 -6.3(3) no
C7 C8 C9 C10 174.32(13) no
C7 C8 C13 O3 9.3(3) no
C7 C8 C13 C12 -172.36(12) no
C9 C8 C13 O3 -165.86(14) no
C9 C8 C13 C12 12.4(3) no
C13 C8 C9 O1 168.61(15) no
C13 C8 C9 C10 -10.8(3) no
O1 C9 C10 C11 157.68(16) no
C8 C9 C10 C11 -22.9(3) no
C9 C10 C11 C12 50.7(2) no
C9 C10 C11 C24 -69.3(3) no
C9 C10 C11 C25 169.98(17) no
C10 C11 C12 C13 -49.23(17) no
C24 C11 C12 C13 71.13(18) no
C25 C11 C12 C13 -168.79(13) no
C11 C12 C13 O3 -162.00(13) no
C11 C12 C13 C8 19.6(2) no
C7 C14 C15 C16 -175.75(11) no
C14 C15 C16 C17 30.3(2) no
C14 C15 C16 C21 -150.32(14) no
C15 C16 C17 C18 -179.66(12) no
C15 C16 C21 C20 179.62(12) no
C17 C16 C21 C20 -1.0(2) no
C21 C16 C17 C18 1.0(2) no
C16 C17 C18 C19 -0.5(3) no
C17 C18 C19 N1 -179.43(13) no
C17 C18 C19 C20 0.0(3) no
N1 C19 C20 C21 179.40(13) no
C18 C19 C20 C21 -0.1(3) no
C19 C20 C21 C16 0.5(3) no
